data_7012259
loop_
_publ_author_name
'Sugimoto, Hideki'
'Miyake, Hiroyuki'
'Tsukube, Hiroshi'

_publ_section_title
;
 Receptor versatility of tris(pyridin-1-ium-2-ylmethyl)amine in anion
 binding through hydrogen bonding
;
_journal_issue 24
_journal_name_full 'Journal of the Chemical Society, Dalton Transactions'
_journal_page_first 4535
_journal_paper_doi 10.1039/b209331f
_journal_year 2002
_chemical_formula_moiety 'C36 H42 Cl2 F24 N8 P4 '
_chemical_formula_sum 'C36 H42 Cl2 F24 N8 P4'
_chemical_formula_weight 1237.54
_space_group_IT_number 14
_symmetry_cell_setting monoclinic
_symmetry_Int_Tables_number 14
_symmetry_space_group_name_Hall '-P 2yn'
_symmetry_space_group_name_H-M 'P 1 21/n 1'
_cell_angle_alpha 90
_cell_angle_beta 100.9485(5)
_cell_angle_gamma 90
_cell_formula_units_Z 8
_cell_length_a 14.1667(2)
_cell_length_b 13.6026(2)
_cell_length_c 26.5260(4)
_cell_measurement_reflns_used 55110
_cell_measurement_temperature 296.2
_cell_measurement_theta_max 27.5
_cell_measurement_theta_min 1.5
_cell_volume 5018.62(13)
_computing_cell_refinement PROCESS-AUTO
_computing_data_collection PROCESS-AUTO
_computing_data_reduction 'teXsan Ver. 1.11'
_computing_publication_material 'teXsan Ver. 1.11'
_computing_structure_refinement SHELXL97
_computing_structure_solution SIR92
_diffrn_detector_area_resol_mean 10.00
_diffrn_measurement_device_type 'Rigaku RAXIS-RAPID Imaging Plate'
_diffrn_measurement_method \w
_diffrn_radiation_type 'Mo K\a'
_diffrn_radiation_wavelength 0.7107
_diffrn_reflns_av_R_equivalents 0.033
_diffrn_reflns_limit_h_max 18
_diffrn_reflns_limit_h_min -18
_diffrn_reflns_limit_k_max 17
_diffrn_reflns_limit_k_min -17
_diffrn_reflns_limit_l_max 34
_diffrn_reflns_limit_l_min -34
_diffrn_reflns_number 28095
_diffrn_reflns_theta_max 27.48
_exptl_absorpt_coefficient_mu 0.769
_exptl_absorpt_correction_T_max 0.926
_exptl_absorpt_correction_T_min 0.809
_exptl_absorpt_correction_type multi-scan
_exptl_absorpt_process_details '(Higashi, 1995)'
_exptl_crystal_colour colorless
_exptl_crystal_density_diffrn 3.276
_exptl_crystal_density_method 'not measured'
_exptl_crystal_description platelet
_exptl_crystal_size_max 0.400
_exptl_crystal_size_mid 0.200
_exptl_crystal_size_min 0.100
_refine_diff_density_max 1.49
_refine_diff_density_min -0.54
_refine_ls_extinction_coef 0.0000
_refine_ls_extinction_expression Fc^*^=kFc[1+0.001xFc^2^\l^3^/sin(2\q)]^-1/4^
_refine_ls_extinction_method SHELXL
_refine_ls_goodness_of_fit_ref 0.890
_refine_ls_hydrogen_treatment noref
_refine_ls_number_parameters 667
_refine_ls_number_reflns 6877
_refine_ls_R_factor_gt 0.0509
_refine_ls_shift/su_max 0.0000
_refine_ls_structure_factor_coef Fsqd
_refine_ls_weighting_details 'w = 1/[\s^2^(Fo^2^) + (0.1000P)^2^+0.0000P] where P=(Fo^2^+2Fc^2^)/3'
_refine_ls_weighting_scheme calc
_refine_ls_wR_factor_ref 0.1562
_reflns_number_gt 6877
_reflns_number_total 11447
_reflns_threshold_expression >2.0sigma(I)
_cod_data_source_file b209331f.txt
_cod_data_source_block tpaClPF6
_cod_depositor_comments
;
The following automatic conversions were performed:
data name '_geom_hbond_site_distance_dh' replaced with
'_geom_hbond_distance_DH' as specified in the replacement file
'/home/antanas/src/cod-tools/trunk/data/replacement-values/replacement_tags.lst'.

data
name '_geom_hbond_site_distance_ha' replaced with
'_geom_hbond_distance_HA' as specified in the replacement file
'/home/antanas/src/cod-tools/trunk/data/replacement-values/replacement_tags.lst'.

data
name '_geom_hbond_site_distance_da' replaced with
'_geom_hbond_distance_DA' as specified in the replacement file
'/home/antanas/src/cod-tools/trunk/data/replacement-values/replacement_tags.lst'.

Automatic conversion script
Id: cif_correct_tags 5005 2017-03-03 11:38:54Z antanas 
;
_cod_original_cell_volume 5018.6(1)
_cod_original_formula_sum 'C36 H42 Cl2 F24 N8 P4 '
_cod_database_code 7012259

loop_
_symmetry_equiv_pos_as_xyz
x,y,z
1/2-x,1/2+y,1/2-z
-x,-y,-z
1/2+x,1/2-y,1/2+z

loop_
_atom_site_label
_atom_site_type_symbol
_atom_site_fract_x
_atom_site_fract_y
_atom_site_fract_z
_atom_site_U_iso_or_equiv
_atom_site_adp_type
_atom_site_occupancy
_atom_site_calc_flag
_atom_site_refinement_flags
_atom_site_disorder_assembly
_atom_site_disorder_group
Cl(1) Cl -0.39762(6) 0.64182(6) 0.35156(3) 0.0319(2) Uani 1.00 d . . .
Cl(2) Cl 0.10141(5) -0.07389(6) 0.35660(3) 0.0305(2) Uani 1.00 d . . .
P(1) P 0.03621(6) 0.27827(6) 0.48475(3) 0.0259(2) Uani 1.00 d . . .
P(2) P -0.26214(6) -0.00493(7) 0.28370(4) 0.0337(2) Uani 1.00 d . . .
P(3) P 0.24977(6) 0.05844(7) 0.20572(3) 0.0301(2) Uani 1.00 d . . .
P(4) P 0.40142(6) -0.17895(6) 0.50535(3) 0.0248(2) Uani 1.00 d . . .
F(1) F 0.0247(2) 0.2171(2) 0.53413(8) 0.0451(5) Uani 1.00 d . . .
F(2) F 0.1484(1) 0.2939(2) 0.50757(9) 0.0442(5) Uani 1.00 d . . .
F(3) F 0.0606(1) 0.1789(1) 0.45734(8) 0.0382(5) Uani 1.00 d . . .
F(4) F 0.0492(2) 0.3396(2) 0.43522(9) 0.0466(6) Uani 1.00 d . . .
F(5) F -0.0755(1) 0.2634(1) 0.46097(8) 0.0369(5) Uani 1.00 d . . .
F(6) F 0.0113(2) 0.3775(2) 0.51170(9) 0.0429(5) Uani 1.00 d . . .
F(7) F -0.3112(2) 0.0252(2) 0.3309(1) 0.0689(8) Uani 1.00 d . . .
F(8) F -0.2328(2) 0.1087(2) 0.2811(2) 0.100(1) Uani 1.00 d . . .
F(9) F -0.3620(2) 0.0174(2) 0.24709(9) 0.0590(7) Uani 1.00 d . . .
F(10) F -0.2138(2) -0.0223(4) 0.2375(1) 0.121(2) Uani 1.00 d . . .
F(11) F -0.2964(2) -0.1119(2) 0.2913(2) 0.102(1) Uani 1.00 d . . .
F(12) F -0.1629(2) -0.0314(2) 0.32025(9) 0.0612(7) Uani 1.00 d . . .
F(13) F 0.2964(2) 0.1638(2) 0.2205(1) 0.0617(7) Uani 1.00 d . . .
F(14) F 0.1955(2) 0.0618(2) 0.25316(9) 0.0604(7) Uani 1.00 d . . .
F(15) F 0.1604(2) 0.1080(2) 0.1697(1) 0.0582(7) Uani 1.00 d . . .
F(16) F 0.2040(2) -0.0473(2) 0.18991(9) 0.0459(5) Uani 1.00 d . . .
F(17) F 0.3042(2) 0.0514(2) 0.15787(8) 0.0431(5) Uani 1.00 d . . .
F(18) F 0.3404(2) 0.0086(2) 0.24077(8) 0.0455(5) Uani 1.00 d . . .
F(19) F 0.3715(2) -0.2901(1) 0.48960(9) 0.0422(5) Uani 1.00 d . . .
F(20) F 0.4911(1) -0.1885(2) 0.47719(8) 0.0356(5) Uani 1.00 d . . .
F(21) F 0.4672(1) -0.2203(2) 0.55762(8) 0.0387(5) Uani 1.00 d . . .
F(22) F 0.4336(2) -0.0701(1) 0.52212(8) 0.0369(5) Uani 1.00 d . . .
F(23) F 0.3128(1) -0.1700(2) 0.53402(8) 0.0406(5) Uani 1.00 d . . .
F(24) F 0.3367(1) -0.1392(2) 0.45361(7) 0.0362(5) Uani 1.00 d . . .
N(1) N -0.2381(2) 0.4495(2) 0.4040(1) 0.0227(5) Uani 1.00 d . . .
N(2) N -0.1828(2) 0.6167(2) 0.3522(1) 0.0252(6) Uani 1.00 d . . .
N(3) N -0.3411(2) 0.5694(2) 0.4613(1) 0.0271(6) Uani 1.00 d . . .
N(4) N -0.4146(2) 0.4175(2) 0.3324(1) 0.0256(6) Uani 1.00 d . . .
N(5) N 0.2709(2) 0.1212(2) 0.39566(9) 0.0202(5) Uani 1.00 d . . .
N(6) N 0.0827(2) 0.1477(2) 0.3367(1) 0.0246(5) Uani 1.00 d . . .
N(7) N 0.1891(2) 0.0032(2) 0.4658(1) 0.0264(6) Uani 1.00 d . . .
N(8) N 0.3116(2) -0.0576(2) 0.3460(1) 0.0223(5) Uani 1.00 d . . .
C(1) C -0.1571(2) 0.7085(2) 0.3420(1) 0.0302(7) Uani 1.00 d . . .
C(2) C -0.0615(3) 0.7305(3) 0.3458(1) 0.0328(8) Uani 1.00 d . . .
C(3) C 0.0053(2) 0.6584(3) 0.3602(1) 0.0355(8) Uani 1.00 d . . .
C(4) C -0.0233(2) 0.5637(3) 0.3703(1) 0.0299(7) Uani 1.00 d . . .
C(5) C -0.1198(2) 0.5435(2) 0.3660(1) 0.0238(6) Uani 1.00 d . . .
C(6) C -0.1603(2) 0.4435(2) 0.3738(1) 0.0259(6) Uani 1.00 d . . .
C(7) C -0.4107(3) 0.6084(3) 0.4830(2) 0.0344(8) Uani 1.00 d . . .
C(8) C -0.4137(3) 0.5878(3) 0.5328(2) 0.0381(8) Uani 1.00 d . . .
C(9) C -0.3460(3) 0.5246(3) 0.5597(1) 0.0378(8) Uani 1.00 d . . .
C(10) C -0.2747(2) 0.4858(3) 0.5364(1) 0.0307(7) Uani 1.00 d . . .
C(11) C -0.2727(2) 0.5087(2) 0.4863(1) 0.0253(7) Uani 1.00 d . . .
C(12) C -0.1974(2) 0.4731(2) 0.4577(1) 0.0270(7) Uani 1.00 d . . .
C(13) C -0.4877(2) 0.4098(3) 0.2920(1) 0.0340(8) Uani 1.00 d . . .
C(14) C -0.5128(3) 0.3202(3) 0.2707(1) 0.0403(9) Uani 1.00 d . . .
C(15) C -0.4602(3) 0.2384(3) 0.2903(2) 0.0416(9) Uani 1.00 d . . .
C(16) C -0.3849(3) 0.2485(3) 0.3319(1) 0.0328(8) Uani 1.00 d . . .
C(17) C -0.3626(2) 0.3397(2) 0.3534(1) 0.0239(6) Uani 1.00 d . . .
C(18) C -0.2891(2) 0.3546(2) 0.4017(1) 0.0262(7) Uani 1.00 d . . .
C(19) C -0.0011(2) 0.1496(3) 0.3024(1) 0.0317(7) Uani 1.00 d . . .
C(20) C -0.0326(3) 0.2373(3) 0.2794(1) 0.0363(8) Uani 1.00 d . . .
C(21) C 0.0233(3) 0.3199(3) 0.2907(1) 0.0370(8) Uani 1.00 d . . .
C(22) C 0.1094(2) 0.3152(2) 0.3256(1) 0.0304(7) Uani 1.00 d . . .
C(23) C 0.1382(2) 0.2267(2) 0.3494(1) 0.0231(6) Uani 1.00 d . . .
C(24) C 0.2243(2) 0.2178(2) 0.3922(1) 0.0232(6) Uani 1.00 d . . .
C(25) C 0.1309(3) -0.0356(3) 0.4951(2) 0.0373(9) Uani 1.00 d . . .
C(26) C 0.1395(3) -0.0066(3) 0.5450(2) 0.045(1) Uani 1.00 d . . .
C(27) C 0.2076(3) 0.0627(3) 0.5642(2) 0.0445(10) Uani 1.00 d . . .
C(28) C 0.2670(3) 0.1010(3) 0.5337(1) 0.0329(8) Uani 1.00 d . . .
C(29) C 0.2571(2) 0.0707(2) 0.4834(1) 0.0237(6) Uani 1.00 d . . .
C(30) C 0.3225(2) 0.1032(2) 0.4483(1) 0.0254(7) Uani 1.00 d . . .
C(31) C 0.3349(2) -0.1513(2) 0.3384(1) 0.0270(7) Uani 1.00 d . . .
C(32) C 0.4293(3) -0.1769(2) 0.3397(1) 0.0308(7) Uani 1.00 d . . .
C(33) C 0.4986(2) -0.1048(3) 0.3496(1) 0.0319(7) Uani 1.00 d . . .
C(34) C 0.4723(2) -0.0073(3) 0.3576(1) 0.0284(7) Uani 1.00 d . . .
C(35) C 0.3769(2) 0.0154(2) 0.3550(1) 0.0213(6) Uani 1.00 d . . .
C(36) C 0.3398(2) 0.1179(2) 0.3600(1) 0.0242(6) Uani 1.00 d . . .
H(1) H -0.2478 0.6072 0.3489 0.0540 Uiso 1.00 calc . . .
H(2) H -0.3419 0.5887 0.4278 0.0540 Uiso 1.00 calc . . .
H(3) H -0.3949 0.4764 0.3472 0.0540 Uiso 1.00 calc . . .
H(4) H 0.1019 0.0811 0.3510 0.0540 Uiso 1.00 calc . . .
H(5) H 0.1770 -0.0198 0.4289 0.0540 Uiso 1.00 calc . . .
H(6) H 0.2450 -0.0464 0.3474 0.0540 Uiso 1.00 calc . . .
H(7) H -0.2048 0.7577 0.3325 0.0378 Uiso 1.00 calc . . .
H(8) H -0.0419 0.7946 0.3384 0.0403 Uiso 1.00 calc . . .
H(9) H 0.0719 0.6720 0.3631 0.0438 Uiso 1.00 calc . . .
H(10) H 0.0229 0.5134 0.3805 0.0369 Uiso 1.00 calc . . .
H(11) H -0.1098 0.4040 0.3920 0.0320 Uiso 1.00 calc . . .
H(12) H -0.1844 0.4156 0.3414 0.0320 Uiso 1.00 calc . . .
H(13) H -0.4571 0.6508 0.4638 0.0423 Uiso 1.00 calc . . .
H(14) H -0.4610 0.6152 0.5490 0.0442 Uiso 1.00 calc . . .
H(15) H -0.3481 0.5090 0.5940 0.0441 Uiso 1.00 calc . . .
H(16) H -0.2280 0.4430 0.5549 0.0376 Uiso 1.00 calc . . .
H(17) H -0.1688 0.4146 0.4741 0.0327 Uiso 1.00 calc . . .
H(18) H -0.1497 0.5219 0.4588 0.0327 Uiso 1.00 calc . . .
H(19) H -0.5225 0.4667 0.2788 0.0412 Uiso 1.00 calc . . .
H(20) H -0.5641 0.3127 0.2425 0.0507 Uiso 1.00 calc . . .
H(21) H -0.4754 0.1762 0.2757 0.0499 Uiso 1.00 calc . . .
H(22) H -0.3486 0.1936 0.3454 0.0388 Uiso 1.00 calc . . .
H(23) H -0.2434 0.3033 0.4040 0.0307 Uiso 1.00 calc . . .
H(24) H -0.3211 0.3513 0.4301 0.0307 Uiso 1.00 calc . . .
H(25) H -0.0375 0.0918 0.2946 0.0386 Uiso 1.00 calc . . .
H(26) H -0.0922 0.2400 0.2555 0.0440 Uiso 1.00 calc . . .
H(27) H 0.0026 0.3799 0.2747 0.0452 Uiso 1.00 calc . . .
H(28) H 0.1481 0.3721 0.3331 0.0367 Uiso 1.00 calc . . .
H(29) H 0.2043 0.2301 0.4235 0.0284 Uiso 1.00 calc . . .
H(30) H 0.2700 0.2654 0.3865 0.0284 Uiso 1.00 calc . . .
H(31) H 0.0832 -0.0834 0.4810 0.0451 Uiso 1.00 calc . . .
H(32) H 0.0999 -0.0350 0.5660 0.0549 Uiso 1.00 calc . . .
H(33) H 0.2131 0.0850 0.5981 0.0545 Uiso 1.00 calc . . .
H(34) H 0.3137 0.1488 0.5472 0.0403 Uiso 1.00 calc . . .
H(35) H 0.3690 0.0532 0.4474 0.0322 Uiso 1.00 calc . . .
H(36) H 0.3532 0.1620 0.4614 0.0322 Uiso 1.00 calc . . .
H(37) H 0.2861 -0.2002 0.3323 0.0336 Uiso 1.00 calc . . .
H(38) H 0.4467 -0.2425 0.3334 0.0384 Uiso 1.00 calc . . .
H(39) H 0.5640 -0.1216 0.3515 0.0402 Uiso 1.00 calc . . .
H(40) H 0.5201 0.0421 0.3643 0.0329 Uiso 1.00 calc . . .
H(41) H 0.3088 0.1406 0.3272 0.0303 Uiso 1.00 calc . . .
H(42) H 0.3926 0.1602 0.3730 0.0303 Uiso 1.00 calc . . .

loop_
_atom_site_aniso_label
_atom_site_aniso_U_11
_atom_site_aniso_U_22
_atom_site_aniso_U_33
_atom_site_aniso_U_12
_atom_site_aniso_U_13
_atom_site_aniso_U_23
Cl(1) 0.0256(4) 0.0270(4) 0.0427(5) 0.0095(3) 0.0052(3) 0.0116(3)
Cl(2) 0.0227(4) 0.0232(4) 0.0447(5) -0.0065(3) 0.0040(3) -0.0031(3)
P(1) 0.0242(4) 0.0213(4) 0.0313(5) 0.0038(3) 0.0029(3) 0.0000(3)
P(2) 0.0249(4) 0.0458(6) 0.0288(5) -0.0061(4) 0.0009(4) 0.0108(4)
P(3) 0.0302(4) 0.0300(5) 0.0284(5) 0.0031(4) 0.0017(4) -0.0005(4)
P(4) 0.0226(4) 0.0218(4) 0.0295(5) 0.0017(3) 0.0038(3) 0.0038(3)
F(1) 0.053(1) 0.046(1) 0.035(1) -0.002(1) 0.007(1) 0.0104(10)
F(2) 0.025(1) 0.033(1) 0.069(2) 0.0034(9) -0.0045(10) -0.002(1)
F(3) 0.037(1) 0.028(1) 0.049(1) 0.0088(9) 0.0052(9) -0.0066(9)
F(4) 0.048(1) 0.042(1) 0.052(1) 0.009(1) 0.016(1) 0.020(1)
F(5) 0.0256(10) 0.031(1) 0.050(1) 0.0032(8) -0.0006(9) -0.0043(9)
F(6) 0.036(1) 0.030(1) 0.062(2) 0.0049(9) 0.006(1) -0.0157(10)
F(7) 0.064(2) 0.089(2) 0.053(2) 0.025(2) 0.008(1) -0.002(1)
F(8) 0.066(2) 0.050(2) 0.184(4) -0.013(2) 0.023(2) 0.014(2)
F(9) 0.033(1) 0.095(2) 0.045(1) 0.006(1) -0.003(1) 0.020(1)
F(10) 0.059(2) 0.276(5) 0.032(1) 0.070(3) 0.015(1) 0.011(2)
F(11) 0.052(2) 0.031(1) 0.212(4) -0.002(1) -0.005(2) 0.013(2)
F(12) 0.032(1) 0.099(2) 0.046(1) -0.005(1) -0.008(1) 0.026(1)
F(13) 0.071(2) 0.034(1) 0.070(2) -0.007(1) -0.010(1) -0.008(1)
F(14) 0.047(1) 0.093(2) 0.044(1) 0.010(1) 0.015(1) -0.017(1)
F(15) 0.051(1) 0.055(2) 0.057(2) 0.025(1) -0.017(1) -0.006(1)
F(16) 0.046(1) 0.038(1) 0.055(1) -0.011(1) 0.015(1) -0.004(1)
F(17) 0.042(1) 0.056(1) 0.032(1) -0.012(1) 0.0104(9) 0.003(1)
F(18) 0.042(1) 0.057(1) 0.034(1) 0.016(1) 0.0006(10) 0.007(1)
F(19) 0.042(1) 0.023(1) 0.058(1) -0.0035(9) 0.001(1) -0.0026(9)
F(20) 0.029(1) 0.041(1) 0.039(1) 0.0043(9) 0.0104(9) 0.0026(9)
F(21) 0.037(1) 0.039(1) 0.037(1) 0.0055(9) -0.0012(9) 0.0094(9)
F(22) 0.044(1) 0.0233(10) 0.043(1) -0.0032(9) 0.0060(9) 0.0004(9)
F(23) 0.034(1) 0.040(1) 0.053(1) 0.0060(9) 0.0190(10) 0.014(1)
F(24) 0.034(1) 0.039(1) 0.032(1) 0.0076(9) -0.0010(9) 0.0049(9)
N(1) 0.022(1) 0.021(1) 0.024(1) -0.001(1) 0.003(1) 0.001(1)
N(2) 0.022(1) 0.021(1) 0.032(2) -0.001(1) 0.006(1) 0.000(1)
N(3) 0.028(1) 0.021(1) 0.032(2) 0.001(1) 0.005(1) 0.004(1)
N(4) 0.022(1) 0.025(1) 0.029(1) -0.001(1) 0.004(1) 0.003(1)
N(5) 0.019(1) 0.020(1) 0.021(1) 0.0006(10) 0.0028(10) -0.0014(10)
N(6) 0.023(1) 0.023(1) 0.027(1) 0.000(1) 0.004(1) -0.001(1)
N(7) 0.025(1) 0.021(1) 0.034(2) 0.004(1) 0.010(1) 0.006(1)
N(8) 0.021(1) 0.020(1) 0.026(1) 0.001(1) 0.004(1) -0.001(1)
C(1) 0.033(2) 0.024(2) 0.034(2) 0.000(1) 0.006(1) 0.000(1)
C(2) 0.037(2) 0.028(2) 0.035(2) -0.013(2) 0.010(2) 0.000(1)
C(3) 0.024(2) 0.044(2) 0.040(2) -0.011(2) 0.010(1) -0.009(2)
C(4) 0.024(2) 0.038(2) 0.028(2) 0.004(1) 0.005(1) 0.000(1)
C(5) 0.025(2) 0.024(2) 0.022(2) 0.000(1) 0.003(1) 0.000(1)
C(6) 0.027(2) 0.021(2) 0.029(2) 0.004(1) 0.004(1) 0.002(1)
C(7) 0.033(2) 0.025(2) 0.045(2) 0.005(1) 0.010(2) 0.000(1)
C(8) 0.038(2) 0.036(2) 0.041(2) 0.004(2) 0.010(2) -0.009(2)
C(9) 0.047(2) 0.041(2) 0.026(2) -0.002(2) 0.006(2) -0.006(2)
C(10) 0.032(2) 0.030(2) 0.028(2) 0.001(1) 0.000(1) -0.002(1)
C(11) 0.022(1) 0.019(2) 0.033(2) -0.003(1) 0.000(1) -0.003(1)
C(12) 0.023(2) 0.028(2) 0.028(2) 0.001(1) 0.000(1) 0.001(1)
C(13) 0.021(2) 0.046(2) 0.034(2) 0.002(2) 0.004(1) 0.009(2)
C(14) 0.038(2) 0.052(2) 0.028(2) -0.010(2) -0.003(2) 0.002(2)
C(15) 0.052(2) 0.040(2) 0.033(2) -0.013(2) 0.007(2) -0.009(2)
C(16) 0.038(2) 0.031(2) 0.030(2) -0.001(1) 0.005(1) -0.002(1)
C(17) 0.023(1) 0.024(2) 0.025(2) -0.002(1) 0.008(1) 0.005(1)
C(18) 0.028(2) 0.019(2) 0.030(2) -0.001(1) 0.004(1) 0.005(1)
C(19) 0.026(2) 0.035(2) 0.032(2) -0.002(1) 0.000(1) -0.008(1)
C(20) 0.031(2) 0.043(2) 0.031(2) 0.009(2) -0.004(1) -0.001(2)
C(21) 0.044(2) 0.034(2) 0.030(2) 0.012(2) 0.002(2) 0.009(2)
C(22) 0.036(2) 0.024(2) 0.031(2) 0.001(1) 0.006(1) 0.004(1)
C(23) 0.024(1) 0.022(2) 0.024(2) 0.000(1) 0.005(1) -0.001(1)
C(24) 0.024(2) 0.021(1) 0.025(2) -0.001(1) 0.004(1) -0.002(1)
C(25) 0.032(2) 0.030(2) 0.053(2) 0.006(2) 0.018(2) 0.016(2)
C(26) 0.046(2) 0.046(2) 0.048(2) 0.018(2) 0.024(2) 0.024(2)
C(27) 0.057(3) 0.048(2) 0.031(2) 0.025(2) 0.015(2) 0.013(2)
C(28) 0.034(2) 0.036(2) 0.027(2) 0.012(2) 0.001(1) 0.000(1)
C(29) 0.022(1) 0.022(2) 0.026(2) 0.008(1) 0.003(1) 0.004(1)
C(30) 0.022(1) 0.027(2) 0.025(2) 0.000(1) 0.001(1) -0.001(1)
C(31) 0.032(2) 0.019(2) 0.029(2) 0.001(1) 0.004(1) -0.001(1)
C(32) 0.034(2) 0.026(2) 0.033(2) 0.008(1) 0.008(1) -0.001(1)
C(33) 0.023(2) 0.037(2) 0.036(2) 0.010(1) 0.006(1) 0.003(1)
C(34) 0.022(2) 0.033(2) 0.030(2) -0.001(1) 0.005(1) 0.000(1)
C(35) 0.022(1) 0.023(2) 0.018(1) 0.000(1) 0.003(1) 0.001(1)
C(36) 0.026(2) 0.020(2) 0.027(2) -0.003(1) 0.007(1) -0.001(1)

loop_
_atom_type_symbol
_atom_type_description
_atom_type_scat_dispersion_real
_atom_type_scat_dispersion_imag
_atom_type_scat_source
C C 0.003 0.002
;International Tables for Crystallography
(1992, Vol. C, Tables 4.2.6.8 and 6.1.1.4)
;
H H 0.000 0.000
;International Tables for Crystallography
(1992, Vol. C, Table 6.1.1.4)
;
Cl Cl 0.148 0.159
;International Tables for Crystallography
(1992, Vol. C, Tables 4.2.6.8 and 6.1.1.4)
;
P P 0.102 0.094
;International Tables for Crystallography
(1992, Vol. C, Tables 4.2.6.8 and 6.1.1.4)
;
F F 0.017 0.010
;International Tables for Crystallography
(1992, Vol. C, Tables 4.2.6.8 and 6.1.1.4)
;
N N 0.006 0.003
;International Tables for Crystallography
(1992, Vol. C, Tables 4.2.6.8 and 6.1.1.4)
;

loop_
_geom_angle_atom_site_label_1
_geom_angle_atom_site_label_2
_geom_angle_atom_site_label_3
_geom_angle
_geom_angle_site_symmetry_1
_geom_angle_site_symmetry_2
_geom_angle_site_symmetry_3
_geom_angle_publ_flag
? ? ? ? ? ? ? ?

loop_
_geom_bond_atom_site_label_1
_geom_bond_atom_site_label_2
_geom_bond_distance
_geom_bond_site_symmetry_1
_geom_bond_site_symmetry_2
_geom_bond_publ_flag
P(1) F(1) 1.586(2) . . yes
P(1) F(2) 1.604(2) . . yes
P(1) F(3) 1.603(2) . . yes
P(1) F(4) 1.596(3) . . yes
P(1) F(5) 1.601(2) . . yes
P(1) F(6) 1.597(2) . . yes
P(2) F(7) 1.596(3) . . yes
P(2) F(8) 1.606(3) . . yes
P(2) F(9) 1.586(2) . . yes
P(2) F(10) 1.531(3) . . yes
P(2) F(11) 1.559(3) . . yes
P(2) F(12) 1.590(2) . . yes
P(3) F(13) 1.596(3) . . yes
P(3) F(14) 1.595(3) . . yes
P(3) F(15) 1.585(2) . . yes
P(3) F(16) 1.600(2) . . yes
P(3) F(17) 1.608(3) . . yes
P(3) F(18) 1.588(2) . . yes
P(4) F(19) 1.604(2) . . yes
P(4) F(20) 1.597(2) . . yes
P(4) F(21) 1.617(2) . . yes
P(4) F(22) 1.588(2) . . yes
P(4) F(23) 1.592(2) . . yes
P(4) F(24) 1.593(2) . . yes
F(1) F(2) 2.264(3) . . yes
F(1) F(3) 2.251(3) . . yes
F(1) F(5) 2.265(3) . . yes
F(1) F(6) 2.260(3) . . yes
F(2) F(3) 2.268(3) . . yes
F(2) F(4) 2.241(3) . . yes
F(2) F(6) 2.271(3) . . yes
F(3) F(4) 2.262(3) . . yes
F(3) F(5) 2.262(3) . . yes
F(4) F(5) 2.262(3) . . yes
F(4) F(6) 2.254(4) . . yes
F(5) F(6) 2.258(3) . . yes
F(7) F(8) 2.197(5) . . yes
F(7) F(9) 2.205(3) . . yes
F(7) F(11) 2.169(4) . . yes
F(7) F(12) 2.304(4) . . yes
F(8) F(9) 2.254(4) . . yes
F(8) F(10) 2.169(6) . . yes
F(8) F(12) 2.303(4) . . yes
F(9) F(10) 2.229(4) . . yes
F(9) F(11) 2.218(4) . . yes
F(10) F(11) 2.351(6) . . yes
F(10) F(12) 2.179(3) . . yes
F(11) F(12) 2.193(4) . . yes
F(13) F(14) 2.279(4) . . yes
F(13) F(15) 2.263(3) . . yes
F(13) F(17) 2.276(3) . . yes
F(13) F(18) 2.239(3) . . yes
F(14) F(15) 2.265(4) . . yes
F(14) F(16) 2.260(4) . . yes
F(14) F(18) 2.259(3) . . yes
F(15) F(16) 2.238(3) . . yes
F(15) F(17) 2.255(3) . . yes
F(16) F(17) 2.235(3) . . yes
F(16) F(18) 2.267(3) . . yes
F(17) F(18) 2.238(3) . . yes
F(19) F(20) 2.258(3) . . yes
F(19) F(21) 2.251(3) . . yes
F(19) F(23) 2.263(3) . . yes
F(19) F(24) 2.278(3) . . yes
F(20) F(21) 2.264(3) . . yes
F(20) F(22) 2.246(3) . . yes
F(20) F(24) 2.259(3) . . yes
F(21) F(22) 2.261(3) . . yes
F(21) F(23) 2.264(3) . . yes
F(22) F(23) 2.255(3) . . yes
F(22) F(24) 2.263(3) . . yes
F(23) F(24) 2.262(3) . . yes
N(1) C(6) 1.482(4) . . yes
N(1) C(12) 1.467(4) . . yes
N(1) C(18) 1.474(4) . . yes
N(2) C(1) 1.342(4) . . yes
N(2) C(2) 2.342(4) . . yes
N(2) C(4) 2.333(4) . . yes
N(2) C(5) 1.341(4) . . yes
N(3) C(7) 1.342(5) . . yes
N(3) C(8) 2.338(5) . . yes
N(3) C(10) 2.333(4) . . yes
N(3) C(11) 1.348(4) . . yes
N(4) C(13) 1.345(4) . . yes
N(4) C(14) 2.345(4) . . yes
N(4) C(16) 2.338(4) . . yes
N(4) C(17) 1.349(4) . . yes
N(5) C(24) 1.466(4) . . yes
N(5) C(30) 1.468(4) . . yes
N(5) C(36) 1.483(4) . . yes
N(6) C(19) 1.351(4) . . yes
N(6) C(20) 2.349(4) . . yes
N(6) C(22) 2.337(4) . . yes
N(6) C(23) 1.337(4) . . yes
N(7) C(25) 1.344(5) . . yes
N(7) C(26) 2.342(5) . . yes
N(7) C(28) 2.339(4) . . yes
N(7) C(29) 1.348(4) . . yes
N(8) C(31) 1.341(4) . . yes
N(8) C(32) 2.356(4) . . yes
N(8) C(34) 2.341(4) . . yes
N(8) C(35) 1.347(4) . . yes
C(1) C(2) 1.372(5) . . yes
C(1) C(3) 2.360(5) . . yes
C(1) C(5) 2.365(4) . . yes
C(2) C(3) 1.367(5) . . yes
C(2) C(4) 2.394(5) . . yes
C(3) C(4) 1.391(5) . . yes
C(3) C(5) 2.390(5) . . yes
C(4) C(5) 1.379(4) . . yes
C(5) C(6) 1.505(4) . . yes
C(7) C(8) 1.360(6) . . yes
C(7) C(9) 2.360(5) . . yes
C(7) C(11) 2.367(5) . . yes
C(8) C(9) 1.381(5) . . yes
C(8) C(10) 2.397(5) . . yes
C(9) C(10) 1.385(6) . . yes
C(9) C(11) 2.383(6) . . yes
C(10) C(11) 1.370(5) . . yes
C(11) C(12) 1.503(5) . . yes
C(12) C(18) 2.400(4) . . yes
C(13) C(14) 1.361(6) . . yes
C(13) C(15) 2.365(6) . . yes
C(13) C(17) 2.368(4) . . yes
C(14) C(15) 1.385(6) . . yes
C(14) C(16) 2.398(5) . . yes
C(15) C(16) 1.388(5) . . yes
C(15) C(17) 2.395(5) . . yes
C(16) C(17) 1.377(5) . . yes
C(17) C(18) 1.502(4) . . yes
C(19) C(20) 1.375(5) . . yes
C(19) C(21) 2.371(5) . . yes
C(19) C(23) 2.370(4) . . yes
C(20) C(21) 1.375(5) . . yes
C(20) C(22) 2.395(5) . . yes
C(21) C(22) 1.386(5) . . yes
C(21) C(23) 2.392(4) . . yes
C(22) C(23) 1.384(4) . . yes
C(23) C(24) 1.503(4) . . yes
C(25) C(26) 1.365(6) . . yes
C(25) C(27) 2.361(5) . . yes
C(25) C(29) 2.366(5) . . yes
C(26) C(27) 1.375(6) . . yes
C(26) C(28) 2.388(6) . . yes
C(27) C(28) 1.377(6) . . yes
C(27) C(29) 2.381(5) . . yes
C(28) C(29) 1.377(5) . . yes
C(29) C(30) 1.500(5) . . yes
C(31) C(32) 1.377(5) . . yes
C(31) C(33) 2.367(5) . . yes
C(31) C(35) 2.364(4) . . yes
C(32) C(33) 1.377(5) . . yes
C(33) C(34) 1.403(5) . . yes
C(33) C(35) 2.400(5) . . yes
C(34) C(35) 1.376(4) . . yes
C(35) C(36) 1.504(4) . . yes

loop_
_geom_contact_atom_site_label_1
_geom_contact_atom_site_label_2
_geom_contact_distance
_geom_contact_site_symmetry_1
_geom_contact_site_symmetry_2
_geom_contact_publ_flag
Cl(1) C(32) 3.449(4) . 1_465 ?
Cl(2) C(2) 3.498(4) . 1_545 ?
F(1) C(2) 3.207(4) . 3_566 ?
F(1) C(25) 3.302(4) . 3_556 ?
F(1) C(3) 3.370(4) . 3_566 ?
F(2) C(11) 3.198(4) . 3_566 ?
F(2) N(3) 3.277(3) . 3_566 ?
F(2) C(12) 3.336(4) . 3_566 ?
F(5) C(25) 3.453(4) . 3_556 ?
F(6) C(4) 3.204(4) . 3_566 ?
F(6) C(12) 3.306(4) . 3_566 ?
F(6) F(6) 3.395(4) . 3_566 ?
F(6) C(3) 3.485(4) . 3_566 ?
F(6) C(5) 3.486(4) . 3_566 ?
F(7) C(27) 3.126(5) . 3_556 ?
F(7) C(34) 3.306(4) . 1_455 ?
F(7) C(33) 3.338(5) . 1_455 ?
F(8) N(2) 3.513(5) . 2_445 ?
F(9) C(5) 2.983(4) . 2_445 ?
F(9) N(2) 3.131(4) . 2_445 ?
F(9) C(4) 3.288(4) . 2_445 ?
F(9) C(6) 3.433(4) . 2_445 ?
F(9) C(21) 3.546(4) . 2_445 ?
F(9) C(1) 3.559(4) . 2_445 ?
F(10) N(4) 2.949(4) . 2_445 ?
F(10) N(2) 3.173(4) . 2_445 ?
F(10) C(6) 3.182(4) . 2_445 ?
F(10) C(13) 3.235(5) . 2_445 ?
F(10) C(5) 3.382(4) . 2_445 ?
F(10) C(17) 3.392(5) . 2_445 ?
F(11) C(1) 3.265(4) . 1_545 ?
F(11) C(20) 3.446(5) . 2_445 ?
F(11) C(33) 3.542(5) . 1_455 ?
F(12) C(27) 3.272(5) . 3_556 ?
F(12) C(2) 3.555(4) . 1_545 ?
F(12) C(26) 3.564(5) . 3_556 ?
F(12) C(1) 3.583(4) . 1_545 ?
F(13) C(31) 3.336(4) . 2_555 ?
F(13) C(14) 3.497(5) . 1_655 ?
F(15) C(32) 3.180(4) . 2_555 ?
F(15) C(31) 3.283(4) . 2_555 ?
F(15) C(9) 3.417(5) . 4_554 ?
F(16) C(13) 3.243(4) . 2_445 ?
F(16) C(22) 3.327(4) . 2_545 ?
F(16) C(9) 3.405(4) . 4_554 ?
F(16) C(14) 3.571(5) . 2_445 ?
F(17) C(3) 3.182(4) . 2_545 ?
F(17) C(9) 3.205(4) . 4_554 ?
F(17) C(10) 3.242(4) . 4_554 ?
F(17) C(4) 3.332(4) . 2_545 ?
F(17) C(22) 3.437(4) . 2_545 ?
F(18) C(22) 3.317(4) . 2_545 ?
F(18) C(21) 3.409(4) . 2_545 ?
F(19) C(10) 3.015(4) . 3_556 ?
F(19) C(11) 3.398(4) . 3_556 ?
F(19) C(7) 3.414(4) . 1_645 ?
F(19) C(18) 3.425(4) . 3_556 ?
F(19) C(9) 3.441(4) . 3_556 ?
F(19) C(8) 3.464(4) . 1_645 ?
F(20) C(7) 3.084(4) . 1_645 ?
F(20) C(30) 3.201(3) . 3_656 ?
F(20) C(8) 3.536(4) . 1_645 ?
F(21) C(8) 3.243(4) . 1_645 ?
F(21) C(16) 3.374(4) . 3_556 ?
F(21) C(30) 3.407(4) . 3_656 ?
F(21) C(17) 3.426(4) . 3_556 ?
F(21) C(18) 3.451(4) . 3_556 ?
F(21) C(36) 3.452(3) . 3_656 ?
F(22) F(22) 3.064(4) . 3_656 ?
F(22) C(34) 3.384(4) . 3_656 ?
F(22) C(30) 3.424(4) . 3_656 ?
F(23) C(18) 3.090(4) . 3_556 ?

loop_
_geom_hbond_atom_site_label_D
_geom_hbond_atom_site_label_H
_geom_hbond_atom_site_label_A
_geom_hbond_site_symmetry_D
_geom_hbond_site_symmetry_H
_geom_hbond_site_symmetry_A
_geom_hbond_distance_DH
_geom_hbond_distance_HA
_geom_hbond_distance_DA
_geom_hbond_angle_DHA
_geom_hbond_publ_flag
N(2) H(1) N(1) . . . 0.919 2.581 2.837(4) 96.558 no
N(3) H(2) N(1) . . . 0.926 2.549 2.819(4) 97.188 no
N(4) H(3) N(1) . . . 0.910 2.459 2.863(3) 107.169 no
N(6) H(4) N(5) . . . 0.995 2.520 2.847(3) 98.775 no
N(7) H(5) N(5) . . . 1.010 2.583 2.863(4) 95.548 no
N(8) H(6) N(5) . . . 0.966 2.601 2.879(3) 96.692 no
N(2) H(1) Cl(1) . . 1_555 0.919 2.189 3.061(3) 158.203 no
N(3) H(2) Cl(1) . . 1_555 0.926 2.151 3.034(3) 159.010 no
N(4) H(3) Cl(1) . . 1_555 0.910 2.253 3.094(3) 153.359 no
N(2) H(1) F(10) . . 2_455 0.919 2.864 3.179(4) 101.541 no
N(6) H(4) Cl(2) . . 1_555 0.995 2.115 3.059(2) 157.451 no
N(7) H(5) Cl(2) . . 1_555 1.010 2.142 3.109(2) 159.678 no
N(8) H(6) Cl(2) . . 1_555 0.966 2.128 3.053(2) 159.670 no
N(8) H(6) F(14) . . 1_555 0.966 2.872 3.149(3) 97.596 no
